data_2213660
loop_
_publ_author_name
'Bagchi, Vivek'
'Das, Purak'
'Bandyopadhyay, Debkumar'

_publ_section_title
Chlorido{4-chloro-1-[2-(methylsulfanyl)phenyldiazenyl]phenyl-\k^3^<i>C</i>,<i>N</i>,<i>S</i>}palladium(II)
_journal_coeditor_code AT2299
_journal_issue 6
_journal_name_full 'Acta Crystallographica Section E'
_journal_page_first m1704
_journal_page_last m1704
_journal_paper_doi 10.1107/S1600536807024853
_journal_volume 63
_journal_year 2007
_chemical_formula_iupac '[Pd (C13 H10 Cl N2 S) Cl]'
_chemical_formula_moiety 'C13 H10 Cl2 N2 Pd S'
_chemical_formula_sum 'C13 H10 Cl2 N2 Pd S'
_chemical_formula_weight 403.59
_chemical_name_systematic
;
Chlorido{4-chloro-1-[2-(methylsulfanyl)phenyldiazenyl]phenyl
-\k^3^C,N,S}palladium(II)
;
_space_group_IT_number 2
_symmetry_cell_setting triclinic
_symmetry_space_group_name_Hall '-P 1'
_symmetry_space_group_name_H-M 'P -1'
_atom_sites_solution_hydrogens geom
_atom_sites_solution_primary direct
_atom_sites_solution_secondary difmap
_audit_creation_method SHELXL-97
_cell_angle_alpha 105.330(4)
_cell_angle_beta 92.875(5)
_cell_angle_gamma 95.995(5)
_cell_formula_units_Z 2
_cell_length_a 7.413(2)
_cell_length_b 8.768(3)
_cell_length_c 11.051(3)
_cell_measurement_reflns_used 3745
_cell_measurement_temperature 298(2)
_cell_measurement_theta_max 28.01
_cell_measurement_theta_min 2.43
_cell_volume 686.7(4)
_computing_cell_refinement 'SAINT (Bruker, 2000)'
_computing_data_collection 'SMART (Bruker, 1998)'
_computing_data_reduction SAINT
_computing_molecular_graphics 'SHELXTL (Bruker, 1997)'
_computing_publication_material SHELXTL
_computing_structure_refinement 'SHELXL97 (Sheldrick, 1997)'
_computing_structure_solution 'SHELXS97 (Sheldrick, 1997)'
_diffrn_ambient_temperature 298(2)
_diffrn_measured_fraction_theta_full 0.997
_diffrn_measured_fraction_theta_max 0.997
_diffrn_measurement_device_type 'Bruker SMART CCD area-detector'
_diffrn_measurement_method '\f and \w'
_diffrn_radiation_monochromator graphite
_diffrn_radiation_source 'fine-focus sealed tube'
_diffrn_radiation_type MoK\a
_diffrn_radiation_wavelength 0.71073
_diffrn_reflns_av_R_equivalents 0.0350
_diffrn_reflns_av_sigmaI/netI 0.0369
_diffrn_reflns_limit_h_max 8
_diffrn_reflns_limit_h_min -8
_diffrn_reflns_limit_k_max 10
_diffrn_reflns_limit_k_min -10
_diffrn_reflns_limit_l_max 13
_diffrn_reflns_limit_l_min -13
_diffrn_reflns_number 6579
_diffrn_reflns_theta_full 25.00
_diffrn_reflns_theta_max 25.00
_diffrn_reflns_theta_min 1.92
_diffrn_standards_decay_% 0
_diffrn_standards_interval_count 0
_diffrn_standards_interval_time 0
_diffrn_standards_number 0
_exptl_absorpt_coefficient_mu 1.876
_exptl_absorpt_correction_T_max 0.701
_exptl_absorpt_correction_T_min 0.538
_exptl_absorpt_correction_type multi-scan
_exptl_absorpt_process_details '(SADABS; Sheldrick, 1996)'
_exptl_crystal_colour red
_exptl_crystal_density_diffrn 1.952
_exptl_crystal_density_method 'not measured'
_exptl_crystal_description block
_exptl_crystal_F_000 396
_exptl_crystal_size_max 0.432
_exptl_crystal_size_mid 0.281
_exptl_crystal_size_min 0.187
_refine_diff_density_max 0.371
_refine_diff_density_min -0.434
_refine_ls_extinction_method none
_refine_ls_goodness_of_fit_ref 1.130
_refine_ls_hydrogen_treatment constr
_refine_ls_matrix_type full
_refine_ls_number_parameters 173
_refine_ls_number_reflns 2416
_refine_ls_number_restraints 0
_refine_ls_restrained_S_all 1.130
_refine_ls_R_factor_all 0.0319
_refine_ls_R_factor_gt 0.0287
_refine_ls_shift/su_max 0.000
_refine_ls_shift/su_mean 0.000
_refine_ls_structure_factor_coef Fsqd
_refine_ls_weighting_details 'calc w=1/[\s^2^(Fo^2^)+(0.0218P)^2^+0.4766P] where P=(Fo^2^+2Fc^2^)/3'
_refine_ls_weighting_scheme calc
_refine_ls_wR_factor_gt 0.0680
_refine_ls_wR_factor_ref 0.0692
_reflns_number_gt 2308
_reflns_number_total 2416
_reflns_threshold_expression I>2\s(I)
_cod_data_source_file at2299.cif
_cod_data_source_block I
_cod_database_code 2213660
_cod_database_fobs_code 2213660

loop_
_symmetry_equiv_pos_as_xyz
'x, y, z'
'-x, -y, -z'

loop_
_atom_site_type_symbol
_atom_site_label
_atom_site_fract_x
_atom_site_fract_y
_atom_site_fract_z
_atom_site_U_iso_or_equiv
_atom_site_adp_type
_atom_site_calc_flag
_atom_site_refinement_flags
_atom_site_occupancy
C C8 0.1472(5) 0.7783(4) 0.6873(4) 0.0399(8) Uani d . 1
H H8 0.1402 0.8514 0.6402 0.048 Uiso calc R 1
C C13 0.2318(6) -0.0523(4) 0.3667(4) 0.0547(10) Uani d . 1
H H13A 0.2241 -0.1112 0.4286 0.082 Uiso calc R 1
H H13B 0.2717 -0.1173 0.2909 0.082 Uiso calc R 1
H H13C 0.1143 -0.0227 0.3490 0.082 Uiso calc R 1
C C4 0.3860(5) 0.2481(5) 0.0990(4) 0.0524(10) Uani d . 1
H H4 0.4078 0.2022 0.0159 0.063 Uiso calc R 1
C C12 0.2017(4) 0.5121(4) 0.6990(3) 0.0324(7) Uani d . 1
C C11 0.1687(5) 0.5551(4) 0.8249(3) 0.0373(8) Uani d . 1
H H11 0.1743 0.4828 0.8728 0.045 Uiso calc R 1
Pd Pd1 0.28010(3) 0.31568(3) 0.59178(2) 0.03148(10) Uani d . 1
S S 0.39237(12) 0.12483(10) 0.42611(8) 0.0373(2) Uani d . 1
Cl Cl1 0.29394(16) 0.18486(11) 0.74538(9) 0.0551(3) Uani d . 1
Cl Cl2 0.08874(16) 0.76042(13) 1.03770(9) 0.0599(3) Uani d . 1
N N1 0.2693(4) 0.4451(3) 0.4709(3) 0.0317(6) Uani d . 1
N N2 0.2272(4) 0.5860(3) 0.5041(3) 0.0352(6) Uani d . 1
C C1 0.3113(4) 0.3831(4) 0.3433(3) 0.0326(7) Uani d . 1
C C9 0.1155(5) 0.8202(4) 0.8127(4) 0.0417(8) Uani d . 1
H H9 0.0869 0.9214 0.8517 0.050 Uiso calc R 1
C C10 0.1271(5) 0.7082(4) 0.8789(3) 0.0396(8) Uani d . 1
C C6 0.3623(4) 0.2299(4) 0.3102(3) 0.0344(7) Uani d . 1
C C7 0.1897(4) 0.6260(4) 0.6309(3) 0.0333(7) Uani d . 1
C C2 0.3014(5) 0.4691(4) 0.2552(3) 0.0412(8) Uani d . 1
H H2 0.2690 0.5719 0.2779 0.049 Uiso calc R 1
C C5 0.4002(5) 0.1628(5) 0.1866(3) 0.0451(9) Uani d . 1
H H5 0.4348 0.0608 0.1633 0.054 Uiso calc R 1
C C3 0.3400(5) 0.4010(5) 0.1337(4) 0.0494(10) Uani d . 1
H H3 0.3349 0.4587 0.0744 0.059 Uiso calc R 1

loop_
_atom_site_aniso_label
_atom_site_aniso_U_11
_atom_site_aniso_U_22
_atom_site_aniso_U_33
_atom_site_aniso_U_12
_atom_site_aniso_U_13
_atom_site_aniso_U_23
C8 0.043(2) 0.0319(18) 0.047(2) 0.0092(15) 0.0064(16) 0.0120(16)
C13 0.069(3) 0.036(2) 0.054(3) -0.0035(19) -0.008(2) 0.0078(18)
C4 0.053(2) 0.072(3) 0.0292(19) 0.004(2) 0.0054(17) 0.0081(19)
C12 0.0320(17) 0.0282(16) 0.0347(18) 0.0041(13) 0.0034(14) 0.0045(14)
C11 0.044(2) 0.0313(18) 0.0349(19) 0.0031(15) 0.0039(15) 0.0058(15)
Pd1 0.04049(17) 0.02465(15) 0.02860(16) 0.00572(10) 0.00310(11) 0.00526(10)
S 0.0452(5) 0.0335(4) 0.0320(5) 0.0116(4) 0.0017(4) 0.0046(4)
Cl1 0.0936(8) 0.0372(5) 0.0413(5) 0.0175(5) 0.0143(5) 0.0174(4)
Cl2 0.0818(7) 0.0539(6) 0.0375(5) 0.0141(5) 0.0122(5) -0.0027(4)
N1 0.0318(15) 0.0316(15) 0.0318(15) 0.0033(11) 0.0015(11) 0.0094(12)
N2 0.0383(16) 0.0286(14) 0.0390(16) 0.0056(12) 0.0035(12) 0.0090(12)
C1 0.0292(17) 0.0379(18) 0.0287(17) 0.0019(14) 0.0013(13) 0.0065(14)
C9 0.040(2) 0.0311(18) 0.051(2) 0.0086(15) 0.0070(17) 0.0035(16)
C10 0.0392(19) 0.0378(19) 0.0348(19) 0.0017(15) 0.0077(15) -0.0018(15)
C6 0.0315(17) 0.0387(18) 0.0316(18) 0.0051(14) 0.0024(14) 0.0067(15)
C7 0.0335(18) 0.0297(17) 0.0350(18) 0.0043(13) 0.0044(14) 0.0055(14)
C2 0.041(2) 0.044(2) 0.041(2) 0.0051(16) 0.0013(16) 0.0153(17)
C5 0.046(2) 0.047(2) 0.040(2) 0.0095(17) 0.0063(16) 0.0044(17)
C3 0.048(2) 0.065(3) 0.039(2) 0.0063(19) 0.0028(17) 0.020(2)

loop_
_atom_type_symbol
_atom_type_description
_atom_type_scat_dispersion_real
_atom_type_scat_dispersion_imag
_atom_type_scat_source
C C 0.0033 0.0016 'International Tables Vol C Tables 4.2.6.8 and 6.1.1.4'
H H 0.0000 0.0000 'International Tables Vol C Tables 4.2.6.8 and 6.1.1.4'
N N 0.0061 0.0033 'International Tables Vol C Tables 4.2.6.8 and 6.1.1.4'
S S 0.1246 0.1234 'International Tables Vol C Tables 4.2.6.8 and 6.1.1.4'
Cl Cl 0.1484 0.1585 'International Tables Vol C Tables 4.2.6.8 and 6.1.1.4'
Pd Pd -0.9988 1.0072 'International Tables Vol C Tables 4.2.6.8 and 6.1.1.4'

loop_
_geom_angle_atom_site_label_1
_geom_angle_atom_site_label_2
_geom_angle_atom_site_label_3
_geom_angle
_geom_angle_publ_flag
C9 C8 C7 119.8(3) ?
C9 C8 H8 120.1 ?
C7 C8 H8 120.1 ?
S C13 H13A 109.5 ?
S C13 H13B 109.5 ?
H13A C13 H13B 109.5 ?
S C13 H13C 109.5 ?
H13A C13 H13C 109.5 ?
H13B C13 H13C 109.5 ?
C5 C4 C3 120.5(4) ?
C5 C4 H4 119.8 ?
C3 C4 H4 119.8 ?
C11 C12 C7 118.0(3) ?
C11 C12 Pd1 131.4(3) ?
C7 C12 Pd1 110.4(2) ?
C12 C11 C10 119.0(3) ?
C12 C11 H11 120.5 ?
C10 C11 H11 120.5 ?
N1 Pd1 C12 79.36(13) yes
N1 Pd1 Cl1 175.20(8) ?
C12 Pd1 Cl1 96.12(10) yes
N1 Pd1 S 85.42(9) yes
C12 Pd1 S 164.33(10) ?
Cl1 Pd1 S 98.98(4) yes
C6 S C13 102.51(17) yes
C6 S Pd1 95.55(11) ?
C13 S Pd1 112.06(15) ?
N2 N1 C1 118.2(3) yes
N2 N1 Pd1 121.0(2) ?
C1 N1 Pd1 120.8(2) ?
N1 N2 C7 110.3(3) yes
C2 C1 C6 120.5(3) ?
C2 C1 N1 122.4(3) ?
C6 C1 N1 117.1(3) ?
C8 C9 C10 118.2(3) ?
C8 C9 H9 120.9 ?
C10 C9 H9 120.9 ?
C9 C10 C11 123.2(3) ?
C9 C10 Cl2 118.6(3) ?
C11 C10 Cl2 118.2(3) ?
C5 C6 C1 119.3(3) ?
C5 C6 S 119.9(3) ?
C1 C6 S 120.6(3) ?
C8 C7 N2 119.4(3) ?
C8 C7 C12 121.7(3) ?
N2 C7 C12 118.9(3) ?
C3 C2 C1 119.3(4) ?
C3 C2 H2 120.3 ?
C1 C2 H2 120.3 ?
C4 C5 C6 119.7(4) ?
C4 C5 H5 120.2 ?
C6 C5 H5 120.2 ?
C2 C3 C4 120.7(4) ?
C2 C3 H3 119.7 ?
C4 C3 H3 119.7 ?

loop_
_geom_bond_atom_site_label_1
_geom_bond_atom_site_label_2
_geom_bond_distance
_geom_bond_publ_flag
C8 C9 1.376(5) ?
C8 C7 1.392(5) ?
C8 H8 0.9300 ?
C13 S 1.805(4) yes
C13 H13A 0.9600 ?
C13 H13B 0.9600 ?
C13 H13C 0.9600 ?
C4 C5 1.377(6) ?
C4 C3 1.378(6) ?
C4 H4 0.9300 ?
C12 C11 1.383(5) ?
C12 C7 1.407(5) ?
C12 Pd1 1.977(3) yes
C11 C10 1.391(5) ?
C11 H11 0.9300 ?
Pd1 N1 1.972(3) yes
Pd1 Cl1 2.2900(11) yes
Pd1 S 2.3810(10) yes
S C6 1.783(3) yes
Cl2 C10 1.739(4) yes
N1 N2 1.270(4) yes
N1 C1 1.433(4) yes
N2 C7 1.401(4) yes
C1 C2 1.384(5) ?
C1 C6 1.393(5) ?
C9 C10 1.377(5) ?
C9 H9 0.9300 ?
C6 C5 1.392(5) ?
C2 C3 1.375(5) ?
C2 H2 0.9300 ?
C5 H5 0.9300 ?
C3 H3 0.9300 ?

loop_
_geom_torsion_atom_site_label_1
_geom_torsion_atom_site_label_2
_geom_torsion_atom_site_label_3
_geom_torsion_atom_site_label_4
_geom_torsion
_geom_torsion_publ_flag
C7 C12 C11 C10 -0.6(5) ?
Pd1 C12 C11 C10 175.3(2) ?
C11 C12 Pd1 N1 -177.7(3) ?
C7 C12 Pd1 N1 -1.7(2) ?
C11 C12 Pd1 Cl1 0.6(3) ?
C7 C12 Pd1 Cl1 176.7(2) ?
C11 C12 Pd1 S -163.8(2) ?
C7 C12 Pd1 S 12.3(5) ?
N1 Pd1 S C6 -5.55(13) ?
C12 Pd1 S C6 -19.3(4) ?
Cl1 Pd1 S C6 176.39(11) ?
N1 Pd1 S C13 -111.46(17) ?
C12 Pd1 S C13 -125.2(4) ?
Cl1 Pd1 S C13 70.47(15) ?
C12 Pd1 N1 N2 1.7(2) ?
S Pd1 N1 N2 -174.5(2) ?
C12 Pd1 N1 C1 -179.1(2) ?
S Pd1 N1 C1 4.6(2) ?
C1 N1 N2 C7 179.7(3) ?
Pd1 N1 N2 C7 -1.2(3) ?
N2 N1 C1 C2 -2.2(5) ?
Pd1 N1 C1 C2 178.6(2) ?
N2 N1 C1 C6 178.2(3) ?
Pd1 N1 C1 C6 -1.0(4) ?
C7 C8 C9 C10 0.0(5) ?
C8 C9 C10 C11 -0.2(5) ?
C8 C9 C10 Cl2 179.6(3) ?
C12 C11 C10 C9 0.5(5) ?
C12 C11 C10 Cl2 -179.3(2) ?
C2 C1 C6 C5 -1.2(5) ?
N1 C1 C6 C5 178.4(3) ?
C2 C1 C6 S 175.1(3) ?
N1 C1 C6 S -5.3(4) ?
C13 S C6 C5 -62.4(3) ?
Pd1 S C6 C5 -176.4(3) ?
C13 S C6 C1 121.4(3) yes
Pd1 S C6 C1 7.3(3) yes
C9 C8 C7 N2 -178.1(3) ?
C9 C8 C7 C12 0.0(5) ?
N1 N2 C7 C8 177.6(3) ?
N1 N2 C7 C12 -0.5(4) ?
C11 C12 C7 C8 0.3(5) ?
Pd1 C12 C7 C8 -176.3(3) ?
C11 C12 C7 N2 178.4(3) ?
Pd1 C12 C7 N2 1.7(4) ?
C6 C1 C2 C3 0.9(5) ?
N1 C1 C2 C3 -178.7(3) ?
C3 C4 C5 C6 1.9(6) ?
C1 C6 C5 C4 -0.3(5) ?
S C6 C5 C4 -176.5(3) ?
C1 C2 C3 C4 0.7(6) ?
C5 C4 C3 C2 -2.2(6) ?
